data_2217550
loop_
_publ_author_name
'Faroughi, Masoud'
'Jensen, Paul'
'Try, Andrew C.'

_publ_section_title
;Dimethyl
 6<i>H</i>,12<i>H</i>-5,11-methanodibenzo[<i>b</i>,<i>f</i>][1,5]diazocine-2,8-diacetate
;
_journal_coeditor_code HK2419
_journal_issue 2
_journal_name_full 'Acta Crystallographica Section E'
_journal_page_first o500
_journal_page_last o500
_journal_paper_doi 10.1107/S1600536808001918
_journal_volume 64
_journal_year 2008
_chemical_formula_iupac 'C21 H22 N2 O4'
_chemical_formula_moiety 'C21 H22 N2 O4'
_chemical_formula_sum 'C21 H22 N2 O4'
_chemical_formula_weight 366.41
_chemical_melting_point 395
_chemical_name_systematic
;
Dimethyl 5,6,11,12-tetrahydro-5,11-
methanodibenzo[<i>b</i>,<i>f</i>][1,5]diazocine-2,8-diacetate
;
_space_group_IT_number 14
_symmetry_cell_setting monoclinic
_symmetry_space_group_name_Hall '-P 2yn'
_symmetry_space_group_name_H-M 'P 1 21/n 1'
_atom_sites_solution_hydrogens geom
_atom_sites_solution_primary direct
_atom_sites_solution_secondary difmap
_audit_creation_method SHELXL-97
_cell_angle_alpha 90.00
_cell_angle_beta 100.0800(10)
_cell_angle_gamma 90.00
_cell_formula_units_Z 8
_cell_length_a 11.5590(10)
_cell_length_b 10.9570(10)
_cell_length_c 28.976(3)
_cell_measurement_reflns_used 7374
_cell_measurement_temperature 150(2)
_cell_measurement_theta_max 28.2673
_cell_measurement_theta_min 2.3439
_cell_volume 3613.2(6)
_computing_cell_refinement 'SAINT (Bruker, 2003)'
_computing_data_collection 'SMART (Bruker, 1998)'
_computing_data_reduction 'SAINT (Bruker, 2003)'
_computing_molecular_graphics
;
X-SEED (Barbour, 2001) and SHELXTL (Sheldrick, 2008)
;
_computing_publication_material 'modiCIFer (Guzei, 2005)'
_computing_structure_refinement 'SHELXL97 (Sheldrick, 2008)'
_computing_structure_solution 'SHELXS97 (Sheldrick, 2008)'
_diffrn_ambient_temperature 150(2)
_diffrn_measured_fraction_theta_full 0.994
_diffrn_measured_fraction_theta_max 0.959
_diffrn_measurement_device_type 'Bruker SMART 1000 CCD area-detector'
_diffrn_measurement_method \w
_diffrn_radiation_monochromator graphite
_diffrn_radiation_source 'fine-focus sealed tube'
_diffrn_radiation_type MoK\a
_diffrn_radiation_wavelength 0.71073
_diffrn_reflns_av_R_equivalents 0.0363
_diffrn_reflns_av_sigmaI/netI 0.0357
_diffrn_reflns_limit_h_max 15
_diffrn_reflns_limit_h_min -15
_diffrn_reflns_limit_k_max 14
_diffrn_reflns_limit_k_min -14
_diffrn_reflns_limit_l_max 37
_diffrn_reflns_limit_l_min -37
_diffrn_reflns_number 35113
_diffrn_reflns_theta_full 27.50
_diffrn_reflns_theta_max 28.37
_diffrn_reflns_theta_min 1.81
_diffrn_standards_decay_% 0.12
_diffrn_standards_number 148
_exptl_absorpt_coefficient_mu 0.094
_exptl_absorpt_correction_T_max 0.967
_exptl_absorpt_correction_T_min 0.919
_exptl_absorpt_correction_type multi-scan
_exptl_absorpt_process_details '(SADABS; Sheldrick, 1996)'
_exptl_crystal_colour colorless
_exptl_crystal_density_diffrn 1.347
_exptl_crystal_density_method 'not measured'
_exptl_crystal_description prism
_exptl_crystal_F_000 1552
_exptl_crystal_size_max 0.50
_exptl_crystal_size_mid 0.39
_exptl_crystal_size_min 0.36
_refine_diff_density_max 0.444
_refine_diff_density_min -0.221
_refine_ls_extinction_method none
_refine_ls_goodness_of_fit_ref 1.008
_refine_ls_hydrogen_treatment constr
_refine_ls_matrix_type full
_refine_ls_number_parameters 491
_refine_ls_number_reflns 8689
_refine_ls_number_restraints 0
_refine_ls_restrained_S_all 1.008
_refine_ls_R_factor_all 0.0847
_refine_ls_R_factor_gt 0.0473
_refine_ls_shift/su_max 0.000
_refine_ls_shift/su_mean 0.000
_refine_ls_structure_factor_coef Fsqd
_refine_ls_weighting_details 'calc w=1/[\s^2^(Fo^2^)+(0.0601P)^2^+1.5095P] where P=(Fo^2^+2Fc^2^)/3'
_refine_ls_weighting_scheme calc
_refine_ls_wR_factor_gt 0.1140
_refine_ls_wR_factor_ref 0.1383
_reflns_number_gt 5732
_reflns_number_total 8689
_reflns_threshold_expression I>2\s(I)
_cod_data_source_file hk2419.cif
_cod_data_source_block I
_cod_original_sg_symbol_H-M 'P 21/n'
_cod_database_code 2217550
_cod_database_fobs_code 2217550

loop_
_symmetry_equiv_pos_as_xyz
'x, y, z'
'-x+1/2, y+1/2, -z+1/2'
'-x, -y, -z'
'x-1/2, -y-1/2, z-1/2'

loop_
_atom_site_type_symbol
_atom_site_label
_atom_site_fract_x
_atom_site_fract_y
_atom_site_fract_z
_atom_site_U_iso_or_equiv
_atom_site_adp_type
_atom_site_calc_flag
_atom_site_refinement_flags
_atom_site_occupancy
O O1 0.13353(12) -0.55544(13) 0.41076(5) 0.0504(4) Uani d . 1
O O2 0.01037(12) -0.45369(13) 0.35657(5) 0.0438(3) Uani d . 1
O O3 0.19132(12) 0.35292(11) 0.23292(4) 0.0380(3) Uani d . 1
O O4 0.27173(13) 0.23178(11) 0.18499(4) 0.0392(3) Uani d . 1
O O5 0.69961(12) 0.11996(11) 0.23969(4) 0.0373(3) Uani d . 1
O O6 0.76216(12) 0.23781(11) 0.18596(4) 0.0357(3) Uani d . 1
O O7 0.45898(15) 1.00557(18) 0.40087(7) 0.0765(6) Uani d . 1
O O8 0.61390(12) 0.93383(14) 0.37529(5) 0.0484(4) Uani d . 1
N N1 -0.04445(12) 0.14840(13) 0.40096(5) 0.0265(3) Uani d . 1
N N2 0.13389(12) 0.09436(13) 0.45479(5) 0.0254(3) Uani d . 1
N N3 0.62531(13) 0.36677(14) 0.45458(5) 0.0310(3) Uani d . 1
N N4 0.44164(12) 0.35297(14) 0.39983(5) 0.0302(3) Uani d . 1
C C1 0.10001(14) -0.03141(15) 0.44837(5) 0.0235(3) Uani d . 1
C C2 0.18112(15) -0.12287(16) 0.46428(5) 0.0273(4) Uani d . 1
H H2 0.2589 -0.1010 0.4782 0.033 Uiso calc R 1
C C3 0.15049(15) -0.24462(16) 0.46012(6) 0.0295(4) Uani d . 1
H H3 0.2070 -0.3054 0.4715 0.035 Uiso calc R 1
C C4 0.03710(15) -0.27907(15) 0.43931(5) 0.0275(4) Uani d . 1
C C5 0.00082(16) -0.41203(16) 0.43529(6) 0.0338(4) Uani d . 1
H H5A 0.0222 -0.4511 0.4664 0.041 Uiso calc R 1
H H5B -0.0857 -0.4167 0.4260 0.041 Uiso calc R 1
C C6 0.05666(15) -0.48195(15) 0.40050(6) 0.0303(4) Uani d . 1
C C7 0.05890(19) -0.51676(19) 0.32034(7) 0.0463(5) Uani d . 1
H H7A 0.1425 -0.4968 0.3232 0.069 Uiso calc R 1
H H7B 0.0172 -0.4911 0.2895 0.069 Uiso calc R 1
H H7C 0.0498 -0.6050 0.3238 0.069 Uiso calc R 1
C C8 -0.04269(15) -0.18824(15) 0.42258(6) 0.0269(4) Uani d . 1
H H8 -0.1198 -0.2108 0.4079 0.032 Uiso calc R 1
C C9 -0.01339(14) -0.06501(15) 0.42656(5) 0.0244(3) Uani d . 1
C C10 -0.10157(14) 0.03062(16) 0.40602(6) 0.0295(4) Uani d . 1
H H10A -0.1428 0.0030 0.3749 0.035 Uiso calc R 1
H H10B -0.1608 0.0408 0.4266 0.035 Uiso calc R 1
C C11 0.03016(14) 0.17429(15) 0.44624(5) 0.0270(4) Uani d . 1
H H11A -0.0161 0.1628 0.4716 0.032 Uiso calc R 1
H H11B 0.0561 0.2605 0.4469 0.032 Uiso calc R 1
C C12 0.21233(14) 0.13466(16) 0.42262(5) 0.0266(4) Uani d . 1
H H12A 0.2771 0.0751 0.4234 0.032 Uiso calc R 1
H H12B 0.2473 0.2146 0.4331 0.032 Uiso calc R 1
C C13 0.14591(14) 0.14595(14) 0.37304(5) 0.0238(3) Uani d . 1
C C14 0.20687(15) 0.14763(15) 0.33536(6) 0.0271(4) Uani d . 1
H H14 0.2903 0.1503 0.3415 0.033 Uiso calc R 1
C C15 0.14880(16) 0.14550(15) 0.28933(6) 0.0291(4) Uani d . 1
C C16 0.21643(19) 0.13771(16) 0.24954(6) 0.0378(4) Uani d . 1
H H16A 0.2977 0.1114 0.2623 0.045 Uiso calc R 1
H H16B 0.1803 0.0737 0.2275 0.045 Uiso calc R 1
C C17 0.22199(15) 0.25389(15) 0.22257(6) 0.0276(4) Uani d . 1
C C18 0.2918(2) 0.33655(17) 0.15714(6) 0.0427(5) Uani d . 1
H H18A 0.2164 0.3742 0.1439 0.064 Uiso calc R 1
H H18B 0.3319 0.3106 0.1316 0.064 Uiso calc R 1
H H18C 0.3409 0.3959 0.1770 0.064 Uiso calc R 1
C C19 0.02681(17) 0.14257(15) 0.28116(6) 0.0328(4) Uani d . 1
H H19 -0.0144 0.1401 0.2498 0.039 Uiso calc R 1
C C20 -0.03572(15) 0.14312(15) 0.31745(6) 0.0289(4) Uani d . 1
H H20 -0.1192 0.1415 0.3110 0.035 Uiso calc R 1
C C21 0.02329(14) 0.14598(14) 0.36379(5) 0.0242(3) Uani d . 1
C C22 0.50833(15) 0.34330(15) 0.36265(6) 0.0270(4) Uani d . 1
C C23 0.44928(17) 0.35394(16) 0.31657(6) 0.0333(4) Uani d . 1
H H23 0.3664 0.3645 0.3104 0.040 Uiso calc R 1
C C24 0.51062(19) 0.34919(16) 0.27986(6) 0.0387(5) Uani d . 1
H H24 0.4693 0.3571 0.2486 0.046 Uiso calc R 1
C C25 0.63154(19) 0.33299(16) 0.28764(6) 0.0363(4) Uani d . 1
C C26 0.6987(2) 0.33876(17) 0.24756(7) 0.0483(6) Uani d . 1
H H26A 0.6562 0.3938 0.2233 0.058 Uiso calc R 1
H H26B 0.7765 0.3758 0.2592 0.058 Uiso calc R 1
C C27 0.71734(15) 0.21890(15) 0.22503(6) 0.0284(4) Uani d . 1
C C28 0.79035(17) 0.13024(17) 0.16143(6) 0.0359(4) Uani d . 1
H H28A 0.8519 0.0839 0.1816 0.054 Uiso calc R 1
H H28B 0.8182 0.1545 0.1327 0.054 Uiso calc R 1
H H28C 0.7200 0.0793 0.1533 0.054 Uiso calc R 1
C C29 0.68939(17) 0.31939(16) 0.33344(6) 0.0346(4) Uani d . 1
H H29 0.7719 0.3059 0.3392 0.042 Uiso calc R 1
C C30 0.62957(16) 0.32496(15) 0.37123(6) 0.0292(4) Uani d . 1
C C31 0.69570(16) 0.31802(18) 0.42110(6) 0.0347(4) Uani d . 1
H H31A 0.7164 0.2320 0.4291 0.042 Uiso calc R 1
H H31B 0.7697 0.3651 0.4237 0.042 Uiso calc R 1
C C32 0.50945(16) 0.30973(17) 0.44408(6) 0.0327(4) Uani d . 1
H H32A 0.5190 0.2201 0.4425 0.039 Uiso calc R 1
H H32B 0.4657 0.3278 0.4698 0.039 Uiso calc R 1
C C33 0.40789(15) 0.47987(17) 0.40761(6) 0.0321(4) Uani d . 1
H H33A 0.3466 0.4803 0.4276 0.039 Uiso calc R 1
H H33B 0.3741 0.5174 0.3771 0.039 Uiso calc R 1
C C34 0.51138(14) 0.55484(16) 0.43082(5) 0.0259(3) Uani d . 1
C C35 0.50775(16) 0.68228(16) 0.43139(6) 0.0310(4) Uani d . 1
H H35 0.4371 0.7227 0.4180 0.037 Uiso calc R 1
C C36 0.60485(17) 0.75178(16) 0.45100(6) 0.0331(4) Uani d . 1
C C37 0.59910(19) 0.88985(18) 0.45326(7) 0.0423(5) Uani d . 1
H H37A 0.5508 0.9130 0.4769 0.051 Uiso calc R 1
H H37B 0.6794 0.9217 0.4640 0.051 Uiso calc R 1
C C38 0.54884(16) 0.95020(16) 0.40758(7) 0.0339(4) Uani d . 1
C C39 0.57179(19) 0.9885(2) 0.32980(7) 0.0463(5) Uani d . 1
H H39A 0.4990 0.9480 0.3151 0.069 Uiso calc R 1
H H39B 0.6314 0.9789 0.3098 0.069 Uiso calc R 1
H H39C 0.5566 1.0755 0.3338 0.069 Uiso calc R 1
C C40 0.70736(16) 0.69204(18) 0.47061(6) 0.0347(4) Uani d . 1
H H40 0.7750 0.7381 0.4835 0.042 Uiso calc R 1
C C41 0.71187(15) 0.56696(17) 0.47161(6) 0.0317(4) Uani d . 1
H H41 0.7822 0.5274 0.4859 0.038 Uiso calc R 1
C C42 0.61535(14) 0.49713(16) 0.45202(5) 0.0265(4) Uani d . 1

loop_
_atom_site_aniso_label
_atom_site_aniso_U_11
_atom_site_aniso_U_22
_atom_site_aniso_U_33
_atom_site_aniso_U_12
_atom_site_aniso_U_13
_atom_site_aniso_U_23
O1 0.0385(8) 0.0433(8) 0.0660(10) 0.0107(7) 0.0002(7) -0.0019(7)
O2 0.0525(8) 0.0448(8) 0.0361(7) 0.0137(7) 0.0128(6) 0.0003(6)
O3 0.0568(8) 0.0253(7) 0.0353(7) 0.0063(6) 0.0175(6) 0.0015(5)
O4 0.0702(9) 0.0274(7) 0.0252(6) 0.0035(6) 0.0228(6) 0.0034(5)
O5 0.0562(8) 0.0262(7) 0.0315(7) -0.0006(6) 0.0134(6) 0.0014(5)
O6 0.0555(8) 0.0303(7) 0.0248(6) 0.0020(6) 0.0164(6) -0.0003(5)
O7 0.0632(11) 0.0919(14) 0.0805(13) 0.0386(10) 0.0294(10) 0.0105(10)
O8 0.0411(8) 0.0682(10) 0.0379(8) 0.0125(7) 0.0123(6) 0.0044(7)
N1 0.0246(7) 0.0294(8) 0.0263(7) 0.0031(6) 0.0070(6) -0.0007(6)
N2 0.0263(7) 0.0296(7) 0.0208(7) -0.0020(6) 0.0052(5) -0.0040(6)
N3 0.0322(8) 0.0376(8) 0.0231(7) 0.0030(6) 0.0042(6) 0.0037(6)
N4 0.0303(8) 0.0352(8) 0.0256(7) -0.0058(6) 0.0068(6) -0.0003(6)
C1 0.0266(8) 0.0306(9) 0.0143(7) -0.0008(7) 0.0064(6) -0.0020(6)
C2 0.0259(8) 0.0364(10) 0.0196(8) 0.0013(7) 0.0038(6) -0.0010(7)
C3 0.0338(9) 0.0348(10) 0.0208(8) 0.0069(7) 0.0077(7) 0.0030(7)
C4 0.0338(9) 0.0309(9) 0.0202(8) -0.0008(7) 0.0106(7) 0.0009(7)
C5 0.0374(10) 0.0328(10) 0.0327(10) -0.0009(8) 0.0103(8) 0.0065(8)
C6 0.0269(9) 0.0229(8) 0.0408(10) -0.0041(7) 0.0052(7) 0.0024(7)
C7 0.0577(13) 0.0399(11) 0.0460(12) -0.0026(10) 0.0218(10) -0.0110(9)
C8 0.0253(8) 0.0343(9) 0.0222(8) -0.0036(7) 0.0073(6) -0.0002(7)
C9 0.0240(8) 0.0315(9) 0.0190(8) 0.0003(7) 0.0074(6) 0.0007(6)
C10 0.0236(8) 0.0335(9) 0.0322(9) 0.0004(7) 0.0071(7) 0.0010(7)
C11 0.0311(9) 0.0292(9) 0.0222(8) 0.0024(7) 0.0089(7) -0.0040(7)
C12 0.0234(8) 0.0325(9) 0.0241(8) -0.0027(7) 0.0053(6) -0.0036(7)
C13 0.0290(8) 0.0199(8) 0.0230(8) -0.0013(6) 0.0061(6) -0.0026(6)
C14 0.0320(9) 0.0228(8) 0.0284(9) -0.0001(7) 0.0103(7) -0.0014(7)
C15 0.0468(11) 0.0186(8) 0.0246(8) 0.0023(7) 0.0143(7) 0.0008(6)
C16 0.0654(13) 0.0253(9) 0.0279(9) 0.0061(9) 0.0221(9) 0.0025(7)
C17 0.0374(9) 0.0254(9) 0.0201(8) 0.0000(7) 0.0048(7) -0.0002(6)
C18 0.0682(14) 0.0347(10) 0.0287(10) -0.0001(9) 0.0181(9) 0.0093(8)
C19 0.0506(11) 0.0250(9) 0.0210(8) 0.0037(8) 0.0014(8) -0.0005(7)
C20 0.0314(9) 0.0272(9) 0.0266(9) 0.0030(7) 0.0008(7) -0.0001(7)
C21 0.0281(9) 0.0212(8) 0.0238(8) 0.0010(6) 0.0055(6) -0.0008(6)
C22 0.0358(9) 0.0226(8) 0.0230(8) -0.0041(7) 0.0066(7) -0.0005(6)
C23 0.0416(10) 0.0288(9) 0.0279(9) -0.0054(8) 0.0016(8) -0.0009(7)
C24 0.0649(14) 0.0283(9) 0.0218(9) -0.0065(9) 0.0042(9) -0.0004(7)
C25 0.0625(13) 0.0212(9) 0.0299(9) -0.0019(8) 0.0210(9) -0.0011(7)
C26 0.0887(17) 0.0268(10) 0.0377(11) -0.0040(10) 0.0344(11) -0.0031(8)
C27 0.0359(9) 0.0290(9) 0.0193(8) 0.0002(7) 0.0022(7) 0.0003(7)
C28 0.0433(11) 0.0372(10) 0.0274(9) 0.0059(8) 0.0071(8) -0.0058(8)
C29 0.0457(11) 0.0251(9) 0.0363(10) 0.0038(8) 0.0160(8) -0.0013(7)
C30 0.0373(10) 0.0237(8) 0.0276(9) 0.0025(7) 0.0085(7) 0.0009(7)
C31 0.0361(10) 0.0388(10) 0.0298(9) 0.0101(8) 0.0073(8) 0.0021(8)
C32 0.0405(10) 0.0338(10) 0.0253(9) -0.0031(8) 0.0099(7) 0.0047(7)
C33 0.0231(8) 0.0404(10) 0.0330(9) -0.0012(7) 0.0055(7) -0.0034(8)
C34 0.0253(8) 0.0346(9) 0.0196(8) 0.0003(7) 0.0086(6) -0.0007(7)
C35 0.0328(9) 0.0374(10) 0.0243(9) 0.0045(8) 0.0087(7) -0.0004(7)
C36 0.0448(11) 0.0359(10) 0.0220(8) -0.0089(8) 0.0150(8) -0.0067(7)
C37 0.0552(13) 0.0394(11) 0.0344(10) -0.0064(9) 0.0141(9) -0.0103(8)
C38 0.0306(9) 0.0269(9) 0.0467(11) -0.0036(7) 0.0136(8) -0.0095(8)
C39 0.0546(13) 0.0454(12) 0.0392(11) 0.0006(10) 0.0091(10) 0.0066(9)
C40 0.0333(10) 0.0501(12) 0.0217(8) -0.0113(8) 0.0075(7) -0.0067(8)
C41 0.0269(9) 0.0479(11) 0.0206(8) -0.0020(8) 0.0050(7) -0.0015(7)
C42 0.0261(8) 0.0372(10) 0.0175(8) -0.0018(7) 0.0078(6) 0.0005(7)

loop_
_atom_type_symbol
_atom_type_description
_atom_type_scat_dispersion_real
_atom_type_scat_dispersion_imag
_atom_type_scat_source
C C 0.0033 0.0016 'International Tables Vol C Tables 4.2.6.8 and 6.1.1.4'
H H 0.0000 0.0000 'International Tables Vol C Tables 4.2.6.8 and 6.1.1.4'
N N 0.0061 0.0033 'International Tables Vol C Tables 4.2.6.8 and 6.1.1.4'
O O 0.0106 0.0060 'International Tables Vol C Tables 4.2.6.8 and 6.1.1.4'

loop_
_geom_angle_atom_site_label_1
_geom_angle_atom_site_label_2
_geom_angle_atom_site_label_3
_geom_angle
C6 O2 C7 116.17(15)
C17 O4 C18 116.37(14)
C27 O6 C28 116.34(14)
C38 O8 C39 116.64(16)
C21 N1 C11 111.19(13)
C21 N1 C10 111.82(13)
C11 N1 C10 106.56(13)
C1 N2 C11 110.73(13)
C1 N2 C12 112.88(12)
C11 N2 C12 106.74(13)
C42 N3 C32 110.67(14)
C42 N3 C31 112.10(14)
C32 N3 C31 107.46(14)
C22 N4 C32 111.06(14)
C22 N4 C33 112.11(13)
C32 N4 C33 106.73(14)
C2 C1 C9 118.82(15)
C2 C1 N2 119.64(14)
C9 C1 N2 121.54(14)
C3 C2 C1 121.23(16)
C3 C2 H2 119.4
C1 C2 H2 119.4
C2 C3 C4 120.42(16)
C2 C3 H3 119.8
C4 C3 H3 119.8
C8 C4 C3 118.31(16)
C8 C4 C5 120.37(15)
C3 C4 C5 121.32(16)
C6 C5 C4 113.41(14)
C6 C5 H5A 108.9
C4 C5 H5A 108.9
C6 C5 H5B 108.9
C4 C5 H5B 108.9
H5A C5 H5B 107.7
O1 C6 O2 123.48(17)
O1 C6 C5 124.39(17)
O2 C6 C5 112.12(15)
O2 C7 H7A 109.5
O2 C7 H7B 109.5
H7A C7 H7B 109.5
O2 C7 H7C 109.5
H7A C7 H7C 109.5
H7B C7 H7C 109.5
C4 C8 C9 122.04(16)
C4 C8 H8 119.0
C9 C8 H8 119.0
C8 C9 C1 119.15(15)
C8 C9 C10 120.20(15)
C1 C9 C10 120.62(15)
N1 C10 C9 111.41(13)
N1 C10 H10A 109.3
C9 C10 H10A 109.3
N1 C10 H10B 109.3
C9 C10 H10B 109.3
H10A C10 H10B 108.0
N1 C11 N2 111.73(12)
N1 C11 H11A 109.3
N2 C11 H11A 109.3
N1 C11 H11B 109.3
N2 C11 H11B 109.3
H11A C11 H11B 107.9
N2 C12 C13 111.02(13)
N2 C12 H12A 109.4
C13 C12 H12A 109.4
N2 C12 H12B 109.4
C13 C12 H12B 109.4
H12A C12 H12B 108.0
C21 C13 C14 118.89(15)
C21 C13 C12 120.84(14)
C14 C13 C12 120.10(14)
C15 C14 C13 121.73(16)
C15 C14 H14 119.1
C13 C14 H14 119.1
C14 C15 C19 118.13(15)
C14 C15 C16 120.66(17)
C19 C15 C16 121.08(16)
C17 C16 C15 115.23(14)
C17 C16 H16A 108.5
C15 C16 H16A 108.5
C17 C16 H16B 108.5
C15 C16 H16B 108.5
H16A C16 H16B 107.5
O3 C17 O4 123.79(15)
O3 C17 C16 126.69(16)
O4 C17 C16 109.48(14)
O4 C18 H18A 109.5
O4 C18 H18B 109.5
H18A C18 H18B 109.5
O4 C18 H18C 109.5
H18A C18 H18C 109.5
H18B C18 H18C 109.5
C20 C19 C15 121.52(16)
C20 C19 H19 119.2
C15 C19 H19 119.2
C19 C20 C21 120.10(16)
C19 C20 H20 120.0
C21 C20 H20 120.0
C13 C21 C20 119.59(15)
C13 C21 N1 121.58(14)
C20 C21 N1 118.83(14)
C23 C22 C30 119.43(16)
C23 C22 N4 118.41(16)
C30 C22 N4 122.15(15)
C24 C23 C22 120.27(18)
C24 C23 H23 119.9
C22 C23 H23 119.9
C23 C24 C25 121.25(17)
C23 C24 H24 119.4
C25 C24 H24 119.4
C29 C25 C24 118.23(16)
C29 C25 C26 121.02(19)
C24 C25 C26 120.63(18)
C27 C26 C25 115.57(15)
C27 C26 H26A 108.4
C25 C26 H26A 108.4
C27 C26 H26B 108.4
C25 C26 H26B 108.4
H26A C26 H26B 107.4
O5 C27 O6 123.78(16)
O5 C27 C26 126.39(16)
O6 C27 C26 109.79(14)
O6 C28 H28A 109.5
O6 C28 H28B 109.5
H28A C28 H28B 109.5
O6 C28 H28C 109.5
H28A C28 H28C 109.5
H28B C28 H28C 109.5
C25 C29 C30 121.65(18)
C25 C29 H29 119.2
C30 C29 H29 119.2
C22 C30 C29 119.14(16)
C22 C30 C31 120.10(15)
C29 C30 C31 120.69(16)
N3 C31 C30 111.47(14)
N3 C31 H31A 109.3
C30 C31 H31A 109.3
N3 C31 H31B 109.3
C30 C31 H31B 109.3
H31A C31 H31B 108.0
N4 C32 N3 112.08(13)
N4 C32 H32A 109.2
N3 C32 H32A 109.2
N4 C32 H32B 109.2
N3 C32 H32B 109.2
H32A C32 H32B 107.9
N4 C33 C34 111.82(14)
N4 C33 H33A 109.3
C34 C33 H33A 109.3
N4 C33 H33B 109.3
C34 C33 H33B 109.3
H33A C33 H33B 107.9
C35 C34 C42 118.10(16)
C35 C34 C33 121.76(15)
C42 C34 C33 120.14(15)
C36 C35 C34 121.85(17)
C36 C35 H35 119.1
C34 C35 H35 119.1
C40 C36 C35 118.64(17)
C40 C36 C37 119.64(17)
C35 C36 C37 121.66(18)
C38 C37 C36 114.47(15)
C38 C37 H37A 108.6
C36 C37 H37A 108.6
C38 C37 H37B 108.6
C36 C37 H37B 108.6
H37A C37 H37B 107.6
O7 C38 O8 123.1(2)
O7 C38 C37 124.11(18)
O8 C38 C37 112.75(16)
O8 C39 H39A 109.5
O8 C39 H39B 109.5
H39A C39 H39B 109.5
O8 C39 H39C 109.5
H39A C39 H39C 109.5
H39B C39 H39C 109.5
C41 C40 C36 120.49(17)
C41 C40 H40 119.8
C36 C40 H40 119.8
C40 C41 C42 121.11(17)
C40 C41 H41 119.4
C42 C41 H41 119.4
C41 C42 C34 119.77(16)
C41 C42 N3 118.42(15)
C34 C42 N3 121.82(15)

loop_
_geom_bond_atom_site_label_1
_geom_bond_atom_site_label_2
_geom_bond_distance
O1 C6 1.197(2)
O2 C6 1.328(2)
O2 C7 1.449(2)
O3 C17 1.196(2)
O4 C17 1.340(2)
O4 C18 1.445(2)
O5 C27 1.195(2)
O6 C27 1.341(2)
O6 C28 1.443(2)
O7 C38 1.189(2)
O8 C38 1.311(2)
O8 C39 1.452(2)
N1 C21 1.438(2)
N1 C11 1.466(2)
N1 C10 1.469(2)
N2 C1 1.436(2)
N2 C11 1.470(2)
N2 C12 1.477(2)
N3 C42 1.434(2)
N3 C32 1.461(2)
N3 C31 1.471(2)
N4 C22 1.434(2)
N4 C32 1.460(2)
N4 C33 1.472(2)
C1 C2 1.394(2)
C1 C9 1.401(2)
C2 C3 1.380(2)
C2 H2 0.9500
C3 C4 1.395(2)
C3 H3 0.9500
C4 C8 1.385(2)
C4 C5 1.515(2)
C5 C6 1.499(2)
C5 H5A 0.9900
C5 H5B 0.9900
C7 H7A 0.9800
C7 H7B 0.9800
C7 H7C 0.9800
C8 C9 1.392(2)
C8 H8 0.9500
C9 C10 1.509(2)
C10 H10A 0.9900
C10 H10B 0.9900
C11 H11A 0.9900
C11 H11B 0.9900
C12 C13 1.511(2)
C12 H12A 0.9900
C12 H12B 0.9900
C13 C21 1.396(2)
C13 C14 1.399(2)
C14 C15 1.384(2)
C14 H14 0.9500
C15 C19 1.389(3)
C15 C16 1.504(2)
C16 C17 1.501(2)
C16 H16A 0.9900
C16 H16B 0.9900
C18 H18A 0.9800
C18 H18B 0.9800
C18 H18C 0.9800
C19 C20 1.377(2)
C19 H19 0.9500
C20 C21 1.396(2)
C20 H20 0.9500
C22 C23 1.394(2)
C22 C30 1.394(2)
C23 C24 1.379(3)
C23 H23 0.9500
C24 C25 1.388(3)
C24 H24 0.9500
C25 C29 1.385(3)
C25 C26 1.507(2)
C26 C27 1.499(2)
C26 H26A 0.9900
C26 H26B 0.9900
C28 H28A 0.9800
C28 H28B 0.9800
C28 H28C 0.9800
C29 C30 1.395(2)
C29 H29 0.9500
C30 C31 1.514(2)
C31 H31A 0.9900
C31 H31B 0.9900
C32 H32A 0.9900
C32 H32B 0.9900
C33 C34 1.509(2)
C33 H33A 0.9900
C33 H33B 0.9900
C34 C35 1.397(2)
C34 C42 1.401(2)
C35 C36 1.392(2)
C35 H35 0.9500
C36 C40 1.386(3)
C36 C37 1.516(3)
C37 C38 1.502(3)
C37 H37A 0.9900
C37 H37B 0.9900
C39 H39A 0.9800
C39 H39B 0.9800
C39 H39C 0.9800
C40 C41 1.372(3)
C40 H40 0.9500
C41 C42 1.389(2)
C41 H41 0.9500

loop_
_geom_torsion_atom_site_label_1
_geom_torsion_atom_site_label_2
_geom_torsion_atom_site_label_3
_geom_torsion_atom_site_label_4
_geom_torsion
C11 N2 C1 C2 -166.37(14)
C12 N2 C1 C2 74.03(18)
C11 N2 C1 C9 13.35(19)
C12 N2 C1 C9 -106.24(16)
C9 C1 C2 C3 -1.9(2)
N2 C1 C2 C3 177.80(14)
C1 C2 C3 C4 0.7(2)
C2 C3 C4 C8 0.8(2)
C2 C3 C4 C5 -178.71(15)
C8 C4 C5 C6 109.90(18)
C3 C4 C5 C6 -70.6(2)
C7 O2 C6 O1 -0.5(3)
C7 O2 C6 C5 179.95(15)
C4 C5 C6 O1 106.9(2)
C4 C5 C6 O2 -73.57(19)
C3 C4 C8 C9 -0.9(2)
C5 C4 C8 C9 178.58(15)
C4 C8 C9 C1 -0.4(2)
C4 C8 C9 C10 177.43(15)
C2 C1 C9 C8 1.8(2)
N2 C1 C9 C8 -177.96(14)
C2 C1 C9 C10 -176.02(14)
N2 C1 C9 C10 4.2(2)
C21 N1 C10 C9 71.68(17)
C11 N1 C10 C9 -50.01(17)
C8 C9 C10 N1 -162.57(14)
C1 C9 C10 N1 15.2(2)
C21 N1 C11 N2 -50.30(18)
C10 N1 C11 N2 71.78(16)
C1 N2 C11 N1 -51.81(17)
C12 N2 C11 N1 71.41(16)
C1 N2 C12 C13 72.00(17)
C11 N2 C12 C13 -49.88(16)
N2 C12 C13 C21 14.0(2)
N2 C12 C13 C14 -161.30(14)
C21 C13 C14 C15 -2.0(2)
C12 C13 C14 C15 173.41(15)
C13 C14 C15 C19 0.5(2)
C13 C14 C15 C16 -175.30(15)
C14 C15 C16 C17 -105.8(2)
C19 C15 C16 C17 78.5(2)
C18 O4 C17 O3 2.3(3)
C18 O4 C17 C16 -175.43(16)
C15 C16 C17 O3 9.8(3)
C15 C16 C17 O4 -172.60(16)
C14 C15 C19 C20 0.7(2)
C16 C15 C19 C20 176.50(15)
C15 C19 C20 C21 -0.4(3)
C14 C13 C21 C20 2.4(2)
C12 C13 C21 C20 -173.05(15)
C14 C13 C21 N1 -177.90(14)
C12 C13 C21 N1 6.7(2)
C19 C20 C21 C13 -1.2(2)
C19 C20 C21 N1 179.04(15)
C11 N1 C21 C13 10.9(2)
C10 N1 C21 C13 -108.06(17)
C11 N1 C21 C20 -169.33(14)
C10 N1 C21 C20 71.69(18)
C32 N4 C22 C23 165.62(15)
C33 N4 C22 C23 -75.07(19)
C32 N4 C22 C30 -15.0(2)
C33 N4 C22 C30 104.28(18)
C30 C22 C23 C24 -1.5(3)
N4 C22 C23 C24 177.88(15)
C22 C23 C24 C25 0.4(3)
C23 C24 C25 C29 1.2(3)
C23 C24 C25 C26 -174.72(16)
C29 C25 C26 C27 91.4(2)
C24 C25 C26 C27 -92.9(2)
C28 O6 C27 O5 -0.5(3)
C28 O6 C27 C26 177.14(16)
C25 C26 C27 O5 -11.5(3)
C25 C26 C27 O6 170.94(17)
C24 C25 C29 C30 -1.8(3)
C26 C25 C29 C30 174.11(16)
C23 C22 C30 C29 0.9(2)
N4 C22 C30 C29 -178.45(15)
C23 C22 C30 C31 177.67(16)
N4 C22 C30 C31 -1.7(2)
C25 C29 C30 C22 0.7(3)
C25 C29 C30 C31 -176.02(16)
C42 N3 C31 C30 -72.47(19)
C32 N3 C31 C30 49.33(19)
C22 C30 C31 N3 -16.3(2)
C29 C30 C31 N3 160.41(16)
C22 N4 C32 N3 51.30(19)
C33 N4 C32 N3 -71.18(17)
C42 N3 C32 N4 52.55(18)
C31 N3 C32 N4 -70.14(18)
C22 N4 C33 C34 -72.87(18)
C32 N4 C33 C34 48.95(17)
N4 C33 C34 C35 164.18(15)
N4 C33 C34 C42 -14.9(2)
C42 C34 C35 C36 2.0(2)
C33 C34 C35 C36 -177.16(15)
C34 C35 C36 C40 -0.3(2)
C34 C35 C36 C37 -177.57(16)
C40 C36 C37 C38 132.60(18)
C35 C36 C37 C38 -50.2(2)
C39 O8 C38 O7 0.7(3)
C39 O8 C38 C37 179.70(16)
C36 C37 C38 O7 114.6(2)
C36 C37 C38 O8 -64.4(2)
C35 C36 C40 C41 -1.5(2)
C37 C36 C40 C41 175.78(16)
C36 C40 C41 C42 1.7(3)
C40 C41 C42 C34 0.0(2)
C40 C41 C42 N3 -179.44(15)
C35 C34 C42 C41 -1.8(2)
C33 C34 C42 C41 177.34(15)
C35 C34 C42 N3 177.64(14)
C33 C34 C42 N3 -3.2(2)
C32 N3 C42 C41 164.77(14)
C31 N3 C42 C41 -75.28(18)
C32 N3 C42 C34 -14.7(2)
C31 N3 C42 C34 105.26(17)

loop_
_cod_related_entry_id
_cod_related_entry_database
_cod_related_entry_code
1 ChemSpider 8423815
